data_7026477
loop_
_publ_author_name
'Yurkerwich, Kevin'
'Coleman, Fergal'
'Parkin, Gerard'

_publ_section_title
;
 Bis(2-mercapto-1-R-imidazolyl)hydroborato complexes of aluminium,
 gallium, indium and thallium: compounds possessing gallium-gallium bonds
 and a trivalent thallium alkyl.
;
_journal_issue 30
_journal_name_full 'Dalton transactions (Cambridge, England : 2003)'
_journal_page_first 6939
_journal_page_last 6942
_journal_paper_doi 10.1039/c0dt00461h
_journal_volume 39
_journal_year 2010
_chemical_formula_sum 'C28 H48 B2 Ga2 I2 N8 S4'
_chemical_formula_weight 1039.84
_chemical_name_systematic
;
?
;
_space_group_IT_number 14
_symmetry_cell_setting monoclinic
_symmetry_space_group_name_Hall '-P 2yn'
_symmetry_space_group_name_H-M 'P 1 21/n 1'
_atom_sites_solution_hydrogens geom
_atom_sites_solution_primary direct
_atom_sites_solution_secondary difmap
_audit_creation_method SHELXL-97
_cell_angle_alpha 90.00
_cell_angle_beta 110.952(14)
_cell_angle_gamma 90.00
_cell_formula_units_Z 2
_cell_length_a 9.873(9)
_cell_length_b 18.840(17)
_cell_length_c 12.499(12)
_cell_measurement_reflns_used 2651
_cell_measurement_temperature 125(2)
_cell_measurement_theta_max 26.39
_cell_measurement_theta_min 2.16
_cell_volume 2171(3)
_computing_cell_refinement 'Bruker SAINT'
_computing_data_collection 'Bruker APEX2'
_computing_data_reduction 'Bruker SAINT'
_computing_molecular_graphics 'Bruker SHELXTL'
_computing_publication_material 'Bruker SHELXTL'
_computing_structure_refinement 'SHELXL-97 (Sheldrick, 2008)'
_computing_structure_solution 'SHELXS-97 (Sheldrick, 2008)'
_diffrn_ambient_temperature 125(2)
_diffrn_measured_fraction_theta_full 1.000
_diffrn_measured_fraction_theta_max 1.000
_diffrn_measurement_device_type 'Bruker APEX-II CCD'
_diffrn_measurement_method '\f and \w scans'
_diffrn_radiation_monochromator graphite
_diffrn_radiation_source 'fine-focus sealed tube'
_diffrn_radiation_type MoK\a
_diffrn_radiation_wavelength 0.71073
_diffrn_reflns_av_R_equivalents 0.1535
_diffrn_reflns_av_sigmaI/netI 0.1414
_diffrn_reflns_limit_h_max 11
_diffrn_reflns_limit_h_min -11
_diffrn_reflns_limit_k_max 22
_diffrn_reflns_limit_k_min -20
_diffrn_reflns_limit_l_max 14
_diffrn_reflns_limit_l_min -14
_diffrn_reflns_number 14470
_diffrn_reflns_theta_full 25.03
_diffrn_reflns_theta_max 25.03
_diffrn_reflns_theta_min 2.05
_exptl_absorpt_coefficient_mu 2.884
_exptl_absorpt_correction_T_max 0.9446
_exptl_absorpt_correction_T_min 0.8460
_exptl_absorpt_correction_type empirical
_exptl_absorpt_process_details sadabs
_exptl_crystal_colour colorless
_exptl_crystal_density_diffrn 1.591
_exptl_crystal_density_method 'not measured'
_exptl_crystal_description block
_exptl_crystal_F_000 1028
_exptl_crystal_size_max 0.06
_exptl_crystal_size_mid 0.03
_exptl_crystal_size_min 0.02
_refine_diff_density_max 1.191
_refine_diff_density_min -0.922
_refine_diff_density_rms 0.179
_refine_ls_extinction_method none
_refine_ls_goodness_of_fit_ref 1.036
_refine_ls_hydrogen_treatment mixed
_refine_ls_matrix_type full
_refine_ls_number_parameters 214
_refine_ls_number_reflns 3828
_refine_ls_number_restraints 20
_refine_ls_restrained_S_all 1.034
_refine_ls_R_factor_all 0.1226
_refine_ls_R_factor_gt 0.0615
_refine_ls_shift/su_max 0.001
_refine_ls_shift/su_mean 0.000
_refine_ls_structure_factor_coef Fsqd
_refine_ls_weighting_details 'calc w=1/[\s^2^(Fo^2^)+(0.0300P)^2^+0.0000P] where P=(Fo^2^+2Fc^2^)/3'
_refine_ls_weighting_scheme calc
_refine_ls_wR_factor_gt 0.1196
_refine_ls_wR_factor_ref 0.1408
_reflns_number_gt 2297
_reflns_number_total 3828
_reflns_threshold_expression >2sigma(I)
_cod_data_source_file c0dt00461h.txt
_cod_data_source_block 14s10
_cod_depositor_comments
;
The following automatic conversions were performed:

'_symmetry_cell_setting' value 'Monoclinic' changed to 'monoclinic'
according to /home/saulius/struct/CIF-dictionaries/cif_core.dic
dictionary named 'cif_core.dic' version 2.4.2 from 2011-04-26.

Automatic conversion script
Id: cif_fix_values 1891 2012-01-12 08:04:46Z andrius 
;
_cod_original_sg_symbol_H-M P2(1)/n
_cod_database_code 7026477

loop_
_symmetry_equiv_pos_as_xyz
'x, y, z'
'-x+1/2, y+1/2, -z+1/2'
'-x, -y, -z'
'x-1/2, -y-1/2, z-1/2'

loop_
_atom_site_label
_atom_site_type_symbol
_atom_site_fract_x
_atom_site_fract_y
_atom_site_fract_z
_atom_site_U_iso_or_equiv
_atom_site_adp_type
_atom_site_occupancy
_atom_site_symmetry_multiplicity
_atom_site_calc_flag
_atom_site_refinement_flags
Ga Ga -0.99617(11) -0.46554(5) 1.41932(9) 0.0222(3) Uani 1 1 d .
I I -1.17051(7) -0.51062(4) 1.22155(6) 0.0323(2) Uani 1 1 d .
S1 S -1.0697(3) -0.34998(13) 1.4359(2) 0.0283(6) Uani 1 1 d .
S2 S -0.7617(2) -0.46333(13) 1.4181(2) 0.0276(6) Uani 1 1 d .
B B -0.8809(12) -0.3127(6) 1.2688(12) 0.035(3) Uani 1 1 d D
H1 H -0.835(9) -0.271(3) 1.230(7) 0.042 Uiso 1 1 d D
H2 H -0.821(9) -0.305(5) 1.361(3) 0.042 Uiso 1 1 d D
C11 C -1.1322(10) -0.3182(5) 1.3026(8) 0.026(2) Uani 1 1 d U
N11 N -1.0494(8) -0.3036(4) 1.2361(7) 0.027(2) Uani 1 1 d .
C12 C -1.1398(10) -0.2745(5) 1.1320(9) 0.028(2) Uani 1 1 d .
H12A H -1.1104 -0.2599 1.0708 0.034 Uiso 1 1 calc R
N12 N -1.2736(8) -0.2978(4) 1.2375(7) 0.0242(19) Uani 1 1 d .
C13 C -1.2759(11) -0.2708(5) 1.1331(9) 0.032(3) Uani 1 1 d .
H13A H -1.3586 -0.2529 1.0733 0.039 Uiso 1 1 calc R
C14 C -1.4026(10) -0.2990(5) 1.2752(8) 0.027(2) Uani 1 1 d .
C15 C -1.3743(12) -0.2511(5) 1.3796(10) 0.041(3) Uani 1 1 d .
H15A H -1.4577 -0.2530 1.4046 0.062 Uiso 1 1 calc R
H15B H -1.3598 -0.2022 1.3593 0.062 Uiso 1 1 calc R
H15C H -1.2873 -0.2675 1.4418 0.062 Uiso 1 1 calc R
C16 C -1.5355(11) -0.2739(6) 1.1758(10) 0.042(3) Uani 1 1 d .
H16A H -1.6207 -0.2753 1.1986 0.063 Uiso 1 1 calc R
H16B H -1.5514 -0.3050 1.1096 0.063 Uiso 1 1 calc R
H16C H -1.5199 -0.2252 1.1554 0.063 Uiso 1 1 calc R
C17 C -1.4320(11) -0.3750(5) 1.3039(10) 0.039(3) Uani 1 1 d .
H17A H -1.5156 -0.3754 1.3287 0.059 Uiso 1 1 calc R
H17B H -1.3466 -0.3934 1.3656 0.059 Uiso 1 1 calc R
H17C H -1.4527 -0.4050 1.2358 0.059 Uiso 1 1 calc R
N21 N -0.8484(8) -0.3860(4) 1.2189(7) 0.0219(18) Uani 1 1 d .
C21 C -0.7934(9) -0.4467(5) 1.2751(8) 0.020(2) Uani 1 1 d U
N22 N -0.7664(8) -0.4927(4) 1.1988(7) 0.0235(18) Uani 1 1 d .
C22 C -0.8578(10) -0.3934(5) 1.1086(9) 0.027(2) Uani 1 1 d .
H22A H -0.8932 -0.3585 1.0503 0.033 Uiso 1 1 calc R
C23 C -0.8091(10) -0.4581(5) 1.0951(9) 0.031(2) Uani 1 1 d .
H23A H -0.8049 -0.4768 1.0257 0.037 Uiso 1 1 calc R
C24 C -0.7019(11) -0.5669(5) 1.2223(9) 0.033(3) Uani 1 1 d .
C25 C -0.8092(11) -0.6148(5) 1.2528(12) 0.054(4) Uani 1 1 d .
H25A H -0.8142 -0.5998 1.3263 0.081 Uiso 1 1 calc R
H25B H -0.7762 -0.6642 1.2584 0.081 Uiso 1 1 calc R
H25C H -0.9056 -0.6109 1.1930 0.081 Uiso 1 1 calc R
C26 C -0.6888(13) -0.5949(6) 1.1126(10) 0.050(3) Uani 1 1 d U
H26A H -0.6399 -0.6410 1.1274 0.075 Uiso 1 1 calc R
H26B H -0.6323 -0.5614 1.0854 0.075 Uiso 1 1 calc R
H26C H -0.7857 -0.6002 1.0542 0.075 Uiso 1 1 calc R
C27 C -0.5532(11) -0.5647(5) 1.3149(9) 0.037(3) Uani 1 1 d .
H27A H -0.5628 -0.5540 1.3887 0.056 Uiso 1 1 calc R
H27B H -0.4949 -0.5277 1.2969 0.056 Uiso 1 1 calc R
H27C H -0.5056 -0.6108 1.3194 0.056 Uiso 1 1 calc R

loop_
_atom_site_aniso_label
_atom_site_aniso_U_11
_atom_site_aniso_U_22
_atom_site_aniso_U_33
_atom_site_aniso_U_23
_atom_site_aniso_U_13
_atom_site_aniso_U_12
Ga 0.0218(6) 0.0270(6) 0.0177(6) 0.0045(5) 0.0069(5) 0.0044(4)
I 0.0270(4) 0.0440(4) 0.0246(4) -0.0071(3) 0.0076(3) -0.0008(3)
S1 0.0210(13) 0.0315(15) 0.0279(16) -0.0068(12) 0.0032(12) 0.0036(10)
S2 0.0192(13) 0.0390(15) 0.0241(15) 0.0030(12) 0.0070(11) 0.0052(10)
B 0.022(6) 0.021(7) 0.060(10) -0.003(6) 0.013(6) -0.008(5)
C11 0.026(2) 0.026(2) 0.026(2) -0.0010(10) 0.0095(12) 0.0003(10)
N11 0.020(5) 0.025(5) 0.038(6) -0.001(4) 0.012(4) 0.000(3)
C12 0.025(6) 0.028(6) 0.033(7) 0.009(5) 0.012(5) 0.003(4)
N12 0.025(5) 0.016(4) 0.032(5) 0.001(4) 0.012(4) 0.004(3)
C13 0.038(6) 0.030(6) 0.028(7) 0.015(5) 0.011(5) 0.005(4)
C14 0.028(6) 0.029(6) 0.024(6) -0.002(5) 0.009(5) -0.003(4)
C15 0.050(7) 0.028(6) 0.055(8) -0.005(6) 0.032(7) 0.003(5)
C16 0.032(6) 0.045(7) 0.052(8) 0.006(6) 0.019(6) 0.006(5)
C17 0.021(6) 0.039(7) 0.058(8) 0.010(6) 0.014(6) 0.004(4)
N21 0.020(4) 0.025(5) 0.022(5) 0.006(4) 0.010(4) 0.001(3)
C21 0.010(5) 0.028(6) 0.023(6) -0.002(5) 0.008(4) -0.007(4)
N22 0.025(4) 0.014(4) 0.029(5) 0.003(4) 0.006(4) -0.001(3)
C22 0.025(5) 0.028(6) 0.033(7) 0.011(5) 0.015(5) 0.007(4)
C23 0.030(6) 0.033(6) 0.032(7) 0.001(5) 0.016(5) 0.005(4)
C24 0.036(6) 0.027(6) 0.042(7) -0.003(5) 0.022(6) -0.003(4)
C25 0.031(7) 0.021(6) 0.107(12) 0.016(7) 0.022(7) 0.006(5)
C26 0.050(3) 0.049(3) 0.050(3) -0.0007(10) 0.0178(15) 0.0009(10)
C27 0.033(6) 0.026(6) 0.052(8) 0.003(5) 0.015(6) 0.003(5)

loop_
_atom_type_symbol
_atom_type_description
_atom_type_scat_dispersion_real
_atom_type_scat_dispersion_imag
_atom_type_scat_source
C C 0.0033 0.0016 'International Tables Vol C Tables 4.2.6.8 and 6.1.1.4'
H H 0.0000 0.0000 'International Tables Vol C Tables 4.2.6.8 and 6.1.1.4'
B B 0.0013 0.0007 'International Tables Vol C Tables 4.2.6.8 and 6.1.1.4'
N N 0.0061 0.0033 'International Tables Vol C Tables 4.2.6.8 and 6.1.1.4'
S S 0.1246 0.1234 'International Tables Vol C Tables 4.2.6.8 and 6.1.1.4'
Ga Ga 0.2307 1.6083 'International Tables Vol C Tables 4.2.6.8 and 6.1.1.4'
I I -0.4742 1.8119 'International Tables Vol C Tables 4.2.6.8 and 6.1.1.4'

loop_
_geom_angle_atom_site_label_1
_geom_angle_atom_site_label_2
_geom_angle_atom_site_label_3
_geom_angle
_geom_angle_site_symmetry_1
_geom_angle_site_symmetry_3
S2 Ga S1 109.11(10) . .
S2 Ga Ga 110.09(9) . 3_348
S1 Ga Ga 108.89(10) . 3_348
S2 Ga I 108.81(9) . .
S1 Ga I 105.60(8) . .
Ga Ga I 114.17(9) 3_348 .
C11 S1 Ga 105.3(3) . .
C21 S2 Ga 101.4(3) . .
H1 B H2 102(7) . .
H1 B N11 112(5) . .
H2 B N11 112(5) . .
H1 B N21 106(5) . .
H2 B N21 114(5) . .
N11 B N21 109.5(8) . .
N11 C11 N12 106.1(8) . .
N11 C11 S1 125.7(7) . .
N12 C11 S1 128.1(7) . .
C11 N11 C12 108.6(7) . .
C11 N11 B 128.2(9) . .
C12 N11 B 123.1(8) . .
C13 C12 N11 108.5(9) . .
C13 N12 C11 109.0(8) . .
C13 N12 C14 124.4(8) . .
C11 N12 C14 126.5(8) . .
C12 C13 N12 107.9(9) . .
N12 C14 C16 108.5(8) . .
N12 C14 C15 109.9(8) . .
C16 C14 C15 110.7(8) . .
N12 C14 C17 109.9(7) . .
C16 C14 C17 107.6(8) . .
C15 C14 C17 110.1(8) . .
C21 N21 C22 108.1(8) . .
C21 N21 B 129.1(9) . .
C22 N21 B 122.5(8) . .
N21 C21 N22 108.3(8) . .
N21 C21 S2 125.5(7) . .
N22 C21 S2 126.2(7) . .
C23 N22 C21 106.4(7) . .
C23 N22 C24 125.7(8) . .
C21 N22 C24 127.9(8) . .
C23 C22 N21 108.9(9) . .
C22 C23 N22 108.3(9) . .
C27 C24 C26 109.2(8) . .
C27 C24 N22 110.3(8) . .
C26 C24 N22 108.1(8) . .
C27 C24 C25 113.1(9) . .
C26 C24 C25 108.0(9) . .
N22 C24 C25 107.9(7) . .

loop_
_geom_bond_atom_site_label_1
_geom_bond_atom_site_label_2
_geom_bond_distance
_geom_bond_site_symmetry_2
Ga S2 2.321(3) .
Ga S1 2.327(3) .
Ga Ga 2.423(3) 3_348
Ga I 2.598(2) .
S1 C11 1.667(10) .
S2 C21 1.729(9) .
B H1 1.10(2) .
B H2 1.11(2) .
B N11 1.574(13) .
B N21 1.595(14) .
C11 N11 1.386(11) .
C11 N12 1.395(12) .
N11 C12 1.400(12) .
C12 C13 1.351(12) .
N12 C13 1.393(12) .
N12 C14 1.508(11) .
C14 C16 1.524(14) .
C14 C15 1.528(13) .
C14 C17 1.529(13) .
N21 C21 1.351(11) .
N21 C22 1.355(12) .
C21 N22 1.383(11) .
N22 C23 1.376(12) .
N22 C24 1.521(12) .
C22 C23 1.343(13) .
C24 C27 1.510(13) .
C24 C26 1.516(14) .
C24 C25 1.540(13) .
